data_7240711
loop_
_publ_author_name
'Li, Xuanyao'
'Li, Peihe'
'Liu, Jinghai'
'Lin, Zhengguo'
'Hu, Changwen'

_publ_section_title
;
 Copper(ii)-containing tungstotellurates(vi): syntheses, structures and
 their catalytic performances in selective oxidation of thioethers
;
_journal_issue 38
_journal_name_full 'RSC Advances'
_journal_page_first 22515
_journal_page_last 22521
_journal_paper_doi 10.1039/D0RA02609C
_journal_volume 10
_journal_year 2020
_chemical_formula_sum 'C4 H48 Cu N2 Na6 O48 Te W6'
_chemical_formula_weight 2324.62
_space_group_crystal_system triclinic
_space_group_IT_number 2
_space_group_name_Hall '-P 1'
_space_group_name_H-M_alt 'P -1'
_atom_sites_solution_hydrogens mixed
_audit_creation_method SHELXL-2016/6
_audit_update_record
;
2020-05-10 deposited with the CCDC.	2020-06-04 downloaded from the CCDC.
;
_cell_angle_alpha 76.3600(17)
_cell_angle_beta 78.2885(17)
_cell_angle_gamma 61.5611(16)
_cell_formula_units_Z 1
_cell_length_a 10.4840(8)
_cell_length_b 10.6800(8)
_cell_length_c 12.0437(9)
_cell_measurement_reflns_used 9938
_cell_measurement_temperature 153(2)
_cell_measurement_theta_max 28.39
_cell_measurement_theta_min 2.32
_cell_volume 1145.84(15)
_computing_cell_refinement 'Bruker APEX2'
_computing_data_collection 'Bruker APEX2'
_computing_data_reduction 'Bruker APEX2'
_computing_structure_refinement 'SHELXL-2016/6 (Sheldrick, 2016)'
_computing_structure_solution 'SHELXT 2014/4 (Sheldrick, 2014)'
_diffrn_ambient_temperature 153(2)
_diffrn_measured_fraction_theta_full 0.998
_diffrn_measured_fraction_theta_max 0.997
_diffrn_measurement_device_type 'Bruker APEX-II DUO CCD'
_diffrn_radiation_type MoK\a
_diffrn_radiation_wavelength 0.71073
_diffrn_reflns_av_R_equivalents 0.0485
_diffrn_reflns_av_unetI/netI 0.0575
_diffrn_reflns_Laue_measured_fraction_full 0.998
_diffrn_reflns_Laue_measured_fraction_max 0.997
_diffrn_reflns_limit_h_max 13
_diffrn_reflns_limit_h_min -13
_diffrn_reflns_limit_k_max 14
_diffrn_reflns_limit_k_min -14
_diffrn_reflns_limit_l_max 15
_diffrn_reflns_limit_l_min -15
_diffrn_reflns_number 13196
_diffrn_reflns_point_group_measured_fraction_full 0.998
_diffrn_reflns_point_group_measured_fraction_max 0.997
_diffrn_reflns_theta_full 25.242
_diffrn_reflns_theta_max 28.000
_diffrn_reflns_theta_min 1.750
_exptl_absorpt_coefficient_mu 16.260
_exptl_absorpt_correction_T_max 0.143
_exptl_absorpt_correction_T_min 0.024
_exptl_absorpt_correction_type multi-scan
_exptl_absorpt_process_details
'SADABS-2013/4-1 \"i1/4?Bruker APEX2\"i1/4?,Rint before and after the absorption correction process is 0.1516 and 0.0485.The Ratio of minimum to maximum transmission is 0.1678'
_exptl_crystal_colour BLUE
_exptl_crystal_density_diffrn 3.369
_exptl_crystal_description BLOCK
_exptl_crystal_F_000 1061
_exptl_crystal_size_max 0.250
_exptl_crystal_size_mid 0.220
_exptl_crystal_size_min 0.120
_refine_diff_density_max 4.092
_refine_diff_density_min -3.632
_refine_diff_density_rms 0.381
_refine_ls_extinction_coef 0.00481(16)
_refine_ls_extinction_expression Fc^*^=kFc[1+0.001xFc^2^\l^3^/sin(2\q)]^-1/4^
_refine_ls_extinction_method 'SHELXL-2016/6 (Sheldrick 2016)'
_refine_ls_goodness_of_fit_ref 1.032
_refine_ls_hydrogen_treatment mixed
_refine_ls_matrix_type full
_refine_ls_number_parameters 327
_refine_ls_number_reflns 5514
_refine_ls_number_restraints 455
_refine_ls_restrained_S_all 1.019
_refine_ls_R_factor_all 0.0375
_refine_ls_R_factor_gt 0.0364
_refine_ls_shift/su_max 0.000
_refine_ls_shift/su_mean 0.000
_refine_ls_structure_factor_coef Fsqd
_refine_ls_weighting_details 'w=1/[\s^2^(Fo^2^)+(0.0287P)^2^+16.9530P] where P=(Fo^2^+2Fc^2^)/3'
_refine_ls_weighting_scheme calc
_refine_ls_wR_factor_gt 0.0905
_refine_ls_wR_factor_ref 0.0914
_reflns_Friedel_coverage 0.000
_reflns_number_gt 5343
_reflns_number_total 5514
_reflns_threshold_expression 'I > 2\s(I)'
_cod_data_source_file d0ra02609c2.cif
_cod_data_source_block Compound_2
_cod_depositor_comments
;
The following automatic conversions were performed:

data item '_exptl_absorpt_correction_type' value 'MULTI-SCAN' was
changed to 'multi-scan' in accordance with the
/home/data/users/saulius/crontab/automatic-downloads/rss-feeds/RSC/lib/dictionaries/cif_core.dic
dictionary named 'cif_core.dic' version 2.4.2 last updated on
2011-04-26.

Automatic conversion script
Id: cif_fix_values 7556 2019-12-06 15:28:31Z antanas 

 Adding full bibliography for 7240710--7240711.cif.
;
_cod_database_code 7240711
_shelx_shelxl_version_number 2016/6
_shelx_space_group_comment
;
The symmetry employed for this shelxl refinement is uniquely defined
by the following loop, which should always be used as a source of
symmetry information in preference to the above space-group names.
They are only intended as comments.
;
_shelx_estimated_absorpt_t_min 0.106
_shelx_estimated_absorpt_t_max 0.246

loop_
_space_group_symop_operation_xyz
'x, y, z'
'-x, -y, -z'

loop_
_atom_site_label
_atom_site_type_symbol
_atom_site_fract_x
_atom_site_fract_y
_atom_site_fract_z
_atom_site_U_iso_or_equiv
_atom_site_adp_type
_atom_site_occupancy
_atom_site_site_symmetry_order
_atom_site_calc_flag
_atom_site_refinement_flags_posn
_atom_site_refinement_flags_adp
_atom_site_refinement_flags_occupancy
_atom_site_disorder_assembly
_atom_site_disorder_group
C1 C 0.5155(7) 0.2569(7) 0.4716(6) 0.0097(5) Uani 1 1 d . U . . .
C2 C 0.6586(7) 0.1483(7) 0.5176(6) 0.0099(5) Uani 1 1 d . U . . .
H2A H 0.739688 0.141052 0.456473 0.012 Uiso 1 1 calc R U . . .
H2B H 0.672338 0.181703 0.582252 0.012 Uiso 1 1 calc R U . . .
Cu1 Cu 0.500000 0.000000 0.500000 0.0104(2) Uani 1 2 d S . P . .
H1W1 H 0.094(11) 0.617(12) 0.844(6) 0.04(3) Uiso 1 1 d D . . . .
H1W7 H -0.290(10) 0.806(4) 1.020(8) 0.02(2) Uiso 1 1 d D . . . .
H2W1 H 0.014(16) 0.706(8) 0.921(11) 0.08(5) Uiso 1 1 d D . . . .
H2W7 H -0.352(9) 0.716(16) 1.069(11) 0.07(5) Uiso 1 1 d D . . . .
N1 N 0.6629(7) 0.0045(6) 0.5574(5) 0.0102(11) Uani 1 1 d . . . . .
H1A H 0.654312 -0.014351 0.635581 0.012 Uiso 1 1 calc R U . . .
H1B H 0.749743 -0.064439 0.530854 0.012 Uiso 1 1 calc R U . . .
Na1 Na 0.3599(3) 0.5003(3) 0.6161(2) 0.0139(6) Uani 1 1 d . . . . .
Na2 Na -0.1328(3) 0.5352(3) 0.9246(2) 0.0129(6) Uani 1 1 d . . . . .
Na3 Na -0.0393(3) 0.5273(3) 0.6443(2) 0.0142(6) Uani 1 1 d . . . . .
O1 O 1.1782(5) -0.1575(5) 0.2376(4) 0.0066(4) Uani 1 1 d . U . . .
O2 O 0.8051(5) 0.1559(5) -0.0014(4) 0.0061(4) Uani 1 1 d . U . . .
O3 O 0.7942(5) 0.1381(5) 0.2380(4) 0.0073(3) Uani 1 1 d . U . . .
O4 O 0.6411(5) -0.0275(5) 0.2804(4) 0.0088(6) Uani 1 1 d . U . . .
O5 O 1.0626(5) 0.0748(5) 0.0987(4) 0.0063(4) Uani 1 1 d . U . . .
O6 O 0.9252(5) -0.0846(5) 0.1413(4) 0.0062(4) Uani 1 1 d . U . . .
O7 O 0.9351(5) -0.1191(5) 0.3883(4) 0.0091(6) Uani 1 1 d . U . . .
O8 O 1.3293(5) 0.0107(5) 0.1838(4) 0.0095(6) Uani 1 1 d . U . . .
O9 O 0.6684(5) 0.0047(5) 0.0408(4) 0.0066(4) Uani 1 1 d . U . . .
O10 O 1.4504(5) -0.2598(5) 0.1192(4) 0.0106(7) Uani 1 1 d . U . . .
O12 O 0.4310(5) 0.2076(5) 0.4562(4) 0.0103(5) Uani 1 1 d . U . . .
O13 O 0.4863(5) 0.3868(5) 0.4480(4) 0.0114(5) Uani 1 1 d . U . . .
O14 O 0.5334(5) 0.2484(5) 0.1538(4) 0.0092(6) Uani 1 1 d . U . . .
O15 O 1.0270(5) 0.0939(5) 0.3403(4) 0.0091(6) Uani 1 1 d . U . . .
O1W O 0.0369(6) 0.6252(6) 0.9043(5) 0.0149(6) Uani 1 1 d D U . . .
O2W O -0.1340(6) 0.6543(6) 0.4654(4) 0.0148(6) Uani 1 1 d . U . . .
O3W O -0.2307(6) 0.7054(6) 0.7539(5) 0.0150(5) Uani 1 1 d . U . . .
O4W O 0.1190(6) 0.6461(6) 0.5782(4) 0.0141(5) Uani 1 1 d . U . . .
O5W O 0.3196(6) 0.5663(6) 0.7905(4) 0.0149(7) Uani 1 1 d . U . . .
O6W O 0.0474(6) 0.3655(6) 0.8137(4) 0.0150(5) Uani 1 1 d . U . . .
O7W O -0.2739(6) 0.7190(6) 1.0343(5) 0.0165(7) Uani 1 1 d D U . . .
O8W O -0.3315(6) 0.4778(6) 0.9630(5) 0.0171(7) Uani 1 1 d . U . . .
O9W O -0.2098(6) 0.4308(6) 0.6502(5) 0.0164(7) Uani 1 1 d . U . . .
O10W O 0.3907(6) 0.2752(6) 0.7027(4) 0.0141(6) Uani 1 1 d . U . . .
Te1 Te 1.000000 0.000000 0.000000 0.00396(12) Uani 1 2 d S U P . .
W1 W 0.98600(3) -0.01039(3) 0.27665(2) 0.00523(9) Uani 1 1 d . . . . .
W2 W 1.29577(3) -0.09378(3) 0.11382(2) 0.00575(9) Uani 1 1 d . . . . .
W3 W 0.68630(3) 0.08178(3) 0.16350(2) 0.00537(9) Uani 1 1 d . . . . .

loop_
_atom_site_aniso_label
_atom_site_aniso_U_11
_atom_site_aniso_U_22
_atom_site_aniso_U_33
_atom_site_aniso_U_23
_atom_site_aniso_U_13
_atom_site_aniso_U_12
C1 0.0074(7) 0.0126(7) 0.0081(7) -0.0019(6) 0.0005(6) -0.0041(6)
C2 0.0075(7) 0.0125(7) 0.0082(7) -0.0017(6) 0.0006(6) -0.0040(6)
Cu1 0.0061(5) 0.0098(5) 0.0164(6) -0.0021(4) -0.0038(4) -0.0034(4)
N1 0.010(3) 0.011(3) 0.009(3) 0.000(2) -0.003(2) -0.005(2)
Na1 0.0125(14) 0.0164(14) 0.0132(14) -0.0046(11) 0.0031(11) -0.0076(12)
Na2 0.0119(14) 0.0165(14) 0.0085(12) -0.0019(10) 0.0011(10) -0.0059(12)
Na3 0.0134(14) 0.0177(14) 0.0095(13) -0.0031(10) 0.0019(11) -0.0062(12)
O1 0.0039(5) 0.0105(6) 0.0044(5) -0.0012(5) 0.0009(5) -0.0030(5)
O2 0.0036(5) 0.0100(5) 0.0040(5) -0.0015(5) 0.0010(5) -0.0029(5)
O3 0.0048(5) 0.0108(5) 0.0052(5) -0.0016(4) 0.0009(4) -0.0031(4)
O4 0.0062(8) 0.0113(8) 0.0067(9) -0.0013(8) 0.0012(8) -0.0030(8)
O5 0.0039(5) 0.0102(5) 0.0041(5) -0.0017(5) 0.0010(5) -0.0030(5)
O6 0.0038(5) 0.0100(5) 0.0041(5) -0.0013(5) 0.0010(5) -0.0031(5)
O7 0.0064(8) 0.0116(8) 0.0063(9) -0.0008(8) 0.0013(8) -0.0027(8)
O8 0.0065(10) 0.0129(10) 0.0065(10) -0.0015(9) 0.0005(9) -0.0027(9)
O9 0.0041(6) 0.0103(6) 0.0044(6) -0.0015(5) 0.0011(5) -0.0029(5)
O10 0.0069(13) 0.0127(13) 0.0069(13) -0.0009(11) 0.0004(11) -0.0010(11)
O12 0.0080(7) 0.0129(7) 0.0088(7) -0.0018(7) 0.0003(7) -0.0041(6)
O13 0.0091(7) 0.0136(7) 0.0098(7) -0.0018(6) 0.0004(7) -0.0042(6)
O14 0.0062(9) 0.0119(9) 0.0062(9) -0.0015(8) 0.0009(8) -0.0020(8)
O15 0.0065(9) 0.0120(9) 0.0060(9) -0.0017(8) 0.0005(9) -0.0023(8)
O1W 0.0126(9) 0.0162(9) 0.0142(9) -0.0022(8) -0.0001(8) -0.0056(8)
O2W 0.0125(9) 0.0163(9) 0.0133(9) -0.0020(8) -0.0004(8) -0.0051(8)
O3W 0.0126(8) 0.0164(8) 0.0140(8) -0.0022(7) -0.0005(7) -0.0053(7)
O4W 0.0118(8) 0.0158(8) 0.0126(8) -0.0022(7) -0.0003(7) -0.0049(7)
O5W 0.0134(12) 0.0157(12) 0.0135(12) -0.0020(11) 0.0003(11) -0.0057(10)
O6W 0.0125(9) 0.0164(9) 0.0141(9) -0.0021(8) -0.0004(8) -0.0055(8)
O7W 0.0136(12) 0.0169(12) 0.0166(13) -0.0022(11) 0.0006(11) -0.0060(11)
O8W 0.0141(11) 0.0180(12) 0.0168(12) -0.0021(10) -0.0010(10) -0.0058(10)
O9W 0.0133(11) 0.0172(11) 0.0160(11) -0.0011(10) -0.0008(10) -0.0057(10)
O10W 0.0120(9) 0.0154(9) 0.0119(9) -0.0016(8) -0.0006(8) -0.0043(8)
Te1 0.0017(2) 0.0085(2) 0.0019(2) -0.00160(19) 0.00101(19) -0.0027(2)
W1 0.00421(14) 0.00955(14) 0.00155(13) -0.00135(9) 0.00072(9) -0.00297(10)
W2 0.00230(14) 0.01120(14) 0.00368(13) -0.00164(9) -0.00002(9) -0.00290(10)
W3 0.00265(14) 0.00977(14) 0.00311(13) -0.00177(9) 0.00192(9) -0.00285(10)

loop_
_atom_type_symbol
_atom_type_description
_atom_type_scat_dispersion_real
_atom_type_scat_dispersion_imag
_atom_type_scat_source
C C 0.0033 0.0016 'International Tables Vol C Tables 4.2.6.8 and 6.1.1.4'
H H 0.0000 0.0000 'International Tables Vol C Tables 4.2.6.8 and 6.1.1.4'
N N 0.0061 0.0033 'International Tables Vol C Tables 4.2.6.8 and 6.1.1.4'
O O 0.0106 0.0060 'International Tables Vol C Tables 4.2.6.8 and 6.1.1.4'
W W -0.8490 6.8722 'International Tables Vol C Tables 4.2.6.8 and 6.1.1.4'
Te Te -0.5308 1.6751 'International Tables Vol C Tables 4.2.6.8 and 6.1.1.4'
Cu Cu 0.3201 1.2651 'International Tables Vol C Tables 4.2.6.8 and 6.1.1.4'
Na Na 0.0362 0.0249 'International Tables Vol C Tables 4.2.6.8 and 6.1.1.4'

loop_
_geom_angle_atom_site_label_1
_geom_angle_atom_site_label_2
_geom_angle_atom_site_label_3
_geom_angle
_geom_angle_site_symmetry_1
_geom_angle_site_symmetry_3
_geom_angle_publ_flag
O13 C1 O12 123.3(6) . . ?
O13 C1 C2 119.6(6) . . ?
O12 C1 C2 117.1(6) . . ?
O13 C1 Na1 48.3(3) . . ?
O12 C1 Na1 112.6(4) . . ?
C2 C1 Na1 109.3(4) . . ?
N1 C2 C1 111.3(6) . . ?
O12 Cu1 O12 180.0 2_656 . ?
O12 Cu1 N1 95.4(2) 2_656 . ?
O12 Cu1 N1 84.6(2) . . ?
O12 Cu1 N1 84.6(2) 2_656 2_656 ?
O12 Cu1 N1 95.4(2) . 2_656 ?
N1 Cu1 N1 180.0 . 2_656 ?
C2 N1 Cu1 109.5(4) . . ?
O5W Na1 O10W 90.2(2) . . ?
O5W Na1 O4W 93.2(2) . . ?
O10W Na1 O4W 110.2(2) . . ?
O5W Na1 O13 89.2(2) . 2_666 ?
O10W Na1 O13 135.4(2) . 2_666 ?
O4W Na1 O13 114.4(2) . 2_666 ?
O5W Na1 O13 160.5(2) . . ?
O10W Na1 O13 84.5(2) . . ?
O4W Na1 O13 106.2(2) . . ?
O13 Na1 O13 81.5(2) 2_666 . ?
O5W Na1 C1 147.2(2) . . ?
O10W Na1 C1 62.03(19) . . ?
O4W Na1 C1 111.9(2) . . ?
O13 Na1 C1 98.5(2) 2_666 . ?
O13 Na1 C1 22.52(17) . . ?
O5W Na1 Na1 128.5(2) . 2_666 ?
O10W Na1 Na1 113.57(19) . 2_666 ?
O4W Na1 Na1 117.10(19) . 2_666 ?
O13 Na1 Na1 41.42(13) 2_666 2_666 ?
O13 Na1 Na1 40.11(13) . 2_666 ?
C1 Na1 Na1 58.57(15) . 2_666 ?
O5W Na1 Na3 92.47(17) . . ?
O10W Na1 Na3 76.30(16) . . ?
O4W Na1 Na3 33.92(14) . . ?
O13 Na1 Na3 148.31(17) 2_666 . ?
O13 Na1 Na3 104.40(15) . . ?
C1 Na1 Na3 97.03(15) . . ?
Na1 Na1 Na3 136.10(13) 2_666 . ?
O7W Na2 O1W 83.1(2) . . ?
O7W Na2 O6W 167.8(2) . . ?
O1W Na2 O6W 84.8(2) . . ?
O7W Na2 O8W 86.9(2) . . ?
O1W Na2 O8W 170.0(2) . . ?
O6W Na2 O8W 105.2(2) . . ?
O7W Na2 O1W 89.1(2) . 2_567 ?
O1W Na2 O1W 91.0(2) . 2_567 ?
O6W Na2 O1W 89.8(2) . 2_567 ?
O8W Na2 O1W 89.5(2) . 2_567 ?
O7W Na2 O3W 89.1(2) . . ?
O1W Na2 O3W 87.6(2) . . ?
O6W Na2 O3W 91.7(2) . . ?
O8W Na2 O3W 91.6(2) . . ?
O1W Na2 O3W 177.8(2) 2_567 . ?
O7W Na2 Na2 84.50(18) . 2_567 ?
O1W Na2 Na2 46.09(15) . 2_567 ?
O6W Na2 Na2 86.17(18) . 2_567 ?
O8W Na2 Na2 133.5(2) . 2_567 ?
O1W Na2 Na2 44.87(15) 2_567 2_567 ?
O3W Na2 Na2 133.7(2) . 2_567 ?
O7W Na2 Na3 134.13(18) . . ?
O1W Na2 Na3 83.82(16) . . ?
O6W Na2 Na3 45.15(15) . . ?
O8W Na2 Na3 102.84(17) . . ?
O1W Na2 Na3 134.92(18) 2_567 . ?
O3W Na2 Na3 46.55(14) . . ?
Na2 Na2 Na3 115.64(14) 2_567 . ?
O6W Na3 O2W 168.9(2) . . ?
O6W Na3 O2W 89.1(2) . 2_566 ?
O2W Na3 O2W 84.6(2) . 2_566 ?
O6W Na3 O3W 91.5(2) . . ?
O2W Na3 O3W 94.0(2) . . ?
O2W Na3 O3W 175.1(2) 2_566 . ?
O6W Na3 O9W 89.3(2) . . ?
O2W Na3 O9W 81.4(2) . . ?
O2W Na3 O9W 87.9(2) 2_566 . ?
O3W Na3 O9W 87.2(2) . . ?
O6W Na3 O4W 106.6(2) . . ?
O2W Na3 O4W 82.1(2) . . ?
O2W Na3 O4W 86.0(2) 2_566 . ?
O3W Na3 O4W 98.4(2) . . ?
O9W Na3 O4W 162.9(2) . . ?
O6W Na3 Na2 44.77(15) . . ?
O2W Na3 Na2 140.02(18) . . ?
O2W Na3 Na2 133.75(17) 2_566 . ?
O3W Na3 Na2 46.78(14) . . ?
O9W Na3 Na2 88.21(16) . . ?
O4W Na3 Na2 107.46(16) . . ?
O6W Na3 Na3 130.7(2) . 2_566 ?
O2W Na3 Na3 42.30(14) . 2_566 ?
O2W Na3 Na3 42.26(14) 2_566 2_566 ?
O3W Na3 Na3 136.1(2) . 2_566 ?
O9W Na3 Na3 82.76(17) . 2_566 ?
O4W Na3 Na3 82.01(16) . 2_566 ?
Na2 Na3 Na3 170.13(15) . 2_566 ?
O6W Na3 Na1 79.56(16) . . ?
O2W Na3 Na1 106.42(16) . . ?
O2W Na3 Na1 68.51(15) 2_566 . ?
O3W Na3 Na1 116.41(17) . . ?
O9W Na3 Na1 153.86(17) . . ?
O4W Na3 Na1 31.98(13) . . ?
Na2 Na3 Na1 99.82(10) . . ?
Na3 Na3 Na1 86.75(11) 2_566 . ?
W1 O1 W2 115.3(2) . . ?
Te1 O2 W2 102.3(2) . 2_755 ?
Te1 O2 W3 102.21(19) . . ?
W2 O2 W3 92.18(16) 2_755 . ?
W3 O3 W1 116.3(2) . . ?
Te1 O5 W2 101.8(2) . . ?
Te1 O5 W1 102.42(19) . . ?
W2 O5 W1 92.45(16) . . ?
Te1 O6 W1 102.02(19) . . ?
Te1 O6 W3 102.77(19) . . ?
W1 O6 W3 92.41(17) . . ?
W3 O9 W2 116.3(2) . 2_755 ?
C1 O12 Cu1 115.8(4) . . ?
C1 O13 Na1 130.7(5) . 2_666 ?
C1 O13 Na1 109.2(4) . . ?
Na1 O13 Na1 98.5(2) 2_666 . ?
Na2 O1W Na2 89.0(2) . 2_567 ?
Na3 O2W Na3 95.4(2) . 2_566 ?
Na3 O3W Na2 86.7(2) . . ?
Na1 O4W Na3 114.1(2) . . ?
Na2 O6W Na3 90.1(2) . . ?
O2 Te1 O2 180.0 . 2_755 ?
O2 Te1 O6 94.55(19) . 2_755 ?
O2 Te1 O6 85.4(2) 2_755 2_755 ?
O2 Te1 O6 85.45(19) . . ?
O2 Te1 O6 94.55(19) 2_755 . ?
O6 Te1 O6 180.0 2_755 . ?
O2 Te1 O5 94.9(2) . . ?
O2 Te1 O5 85.1(2) 2_755 . ?
O6 Te1 O5 94.7(2) 2_755 . ?
O6 Te1 O5 85.25(19) . . ?
O2 Te1 O5 85.1(2) . 2_755 ?
O2 Te1 O5 94.9(2) 2_755 2_755 ?
O6 Te1 O5 85.3(2) 2_755 2_755 ?
O6 Te1 O5 94.75(19) . 2_755 ?
O5 Te1 O5 180.0 . 2_755 ?
O15 W1 O7 106.1(2) . . ?
O15 W1 O1 100.9(2) . . ?
O7 W1 O1 96.3(2) . . ?
O15 W1 O3 96.6(2) . . ?
O7 W1 O3 99.5(2) . . ?
O1 W1 O3 152.08(19) . . ?
O15 W1 O5 91.9(2) . . ?
O7 W1 O5 161.0(2) . . ?
O1 W1 O5 73.91(18) . . ?
O3 W1 O5 84.01(18) . . ?
O15 W1 O6 160.15(19) . . ?
O7 W1 O6 92.6(2) . . ?
O1 W1 O6 83.06(18) . . ?
O3 W1 O6 73.39(18) . . ?
O5 W1 O6 70.31(17) . . ?
O8 W2 O10 106.2(2) . . ?
O8 W2 O9 96.6(2) . 2_755 ?
O10 W2 O9 100.2(2) . 2_755 ?
O8 W2 O1 99.4(2) . . ?
O10 W2 O1 95.8(2) . . ?
O9 W2 O1 153.22(19) 2_755 . ?
O8 W2 O2 160.8(2) . 2_755 ?
O10 W2 O2 92.2(2) . 2_755 ?
O9 W2 O2 74.28(18) 2_755 2_755 ?
O1 W2 O2 83.80(18) . 2_755 ?
O8 W2 O5 91.8(2) . . ?
O10 W2 O5 160.6(2) . . ?
O9 W2 O5 84.38(18) 2_755 . ?
O1 W2 O5 73.86(18) . . ?
O2 W2 O5 70.81(17) 2_755 . ?
O14 W3 O4 105.6(2) . . ?
O14 W3 O9 100.9(2) . . ?
O4 W3 O9 98.8(2) . . ?
O14 W3 O3 95.2(2) . . ?
O4 W3 O3 99.3(2) . . ?
O9 W3 O3 151.37(19) . . ?
O14 W3 O6 159.1(2) . . ?
O4 W3 O6 93.7(2) . . ?
O9 W3 O6 83.57(18) . . ?
O3 W3 O6 73.39(18) . . ?
O14 W3 O2 92.03(19) . . ?
O4 W3 O2 161.79(19) . . ?
O9 W3 O2 72.99(18) . . ?
O3 W3 O2 83.03(18) . . ?
O6 W3 O2 69.57(16) . . ?

loop_
_geom_bond_atom_site_label_1
_geom_bond_atom_site_label_2
_geom_bond_distance
_geom_bond_site_symmetry_2
_geom_bond_publ_flag
C1 O13 1.243(8) . ?
C1 O12 1.287(8) . ?
C1 C2 1.510(9) . ?
C1 Na1 3.064(7) . ?
C2 N1 1.479(8) . ?
Cu1 O12 1.947(5) 2_656 ?
Cu1 O12 1.947(5) . ?
Cu1 N1 1.993(6) . ?
Cu1 N1 1.993(6) 2_656 ?
Na1 O5W 2.268(6) . ?
Na1 O10W 2.277(6) . ?
Na1 O4W 2.323(6) . ?
Na1 O13 2.358(6) 2_666 ?
Na1 O13 2.421(6) . ?
Na1 Na1 3.620(6) 2_666 ?
Na1 Na3 4.004(4) . ?
Na2 O7W 2.334(6) . ?
Na2 O1W 2.343(6) . ?
Na2 O6W 2.344(6) . ?
Na2 O8W 2.370(6) . ?
Na2 O1W 2.393(6) 2_567 ?
Na2 O3W 2.430(6) . ?
Na2 Na2 3.321(6) 2_567 ?
Na2 Na3 3.328(4) . ?
Na3 O6W 2.360(6) . ?
Na3 O2W 2.383(6) . ?
Na3 O2W 2.385(6) 2_566 ?
Na3 O3W 2.420(6) . ?
Na3 O9W 2.435(6) . ?
Na3 O4W 2.448(6) . ?
Na3 Na3 3.527(6) 2_566 ?
O1 W1 1.924(5) . ?
O1 W2 1.944(4) . ?
O2 Te1 1.926(5) . ?
O2 W2 2.250(5) 2_755 ?
O2 W3 2.306(4) . ?
O3 W3 1.939(5) . ?
O3 W1 1.942(5) . ?
O4 W3 1.746(5) . ?
O5 Te1 1.935(5) . ?
O5 W2 2.255(5) . ?
O5 W1 2.268(4) . ?
O6 Te1 1.933(4) . ?
O6 W1 2.281(5) . ?
O6 W3 2.283(5) . ?
O7 W1 1.733(5) . ?
O8 W2 1.737(5) . ?
O9 W3 1.932(5) . ?
O9 W2 1.932(4) 2_755 ?
O10 W2 1.739(5) . ?
O14 W3 1.735(5) . ?
O15 W1 1.733(5) . ?
